data_7045979
loop_
_publ_author_name
'Werner, Daniel'
'Bayer, Uwe'
'Rad, Nazli E.'
'Junk, Peter C.'
'Deacon, Glen B.'
'Anwander, Reiner'

_publ_section_title
;
 Unique and contrasting structures of homoleptic lanthanum(iii) and
 cerium(iii) 3,5-dimethylpyrazolates.
;
_journal_issue 17
_journal_name_full 'Dalton transactions (Cambridge, England : 2003)'
_journal_page_first 5952
_journal_page_last 5955
_journal_paper_doi 10.1039/c8dt00338f
_journal_volume 47
_journal_year 2018
_chemical_formula_moiety 'C60 H84 Ce4 N24, 0.75(C6 H14)'
_chemical_formula_sum 'C64.5 H94.5 Ce4 N24'
_chemical_formula_weight 1766.62
_space_group_crystal_system monoclinic
_space_group_IT_number 14
_space_group_name_Hall '-P 2yn'
_space_group_name_H-M_alt 'P 1 21/n 1'
_symmetry_space_group_name_Hall '-P 2yn'
_symmetry_space_group_name_H-M 'P 1 21/n 1'
_atom_sites_solution_hydrogens geom
_atom_sites_solution_primary iterative
_audit_creation_date 2017-03-31
_audit_creation_method
;
Olex2 1.2
(compiled 2017.03.02 svn.r3394 for OlexSys, GUI svn.r5324)
;
_audit_update_record
;
2017-12-22 deposited with the CCDC.
2018-04-04 downloaded from the CCDC.
;
_cell_angle_alpha 90
_cell_angle_beta 95.2323(9)
_cell_angle_gamma 90
_cell_formula_units_Z 4
_cell_length_a 16.5130(3)
_cell_length_b 20.6361(4)
_cell_length_c 22.3828(4)
_cell_measurement_reflns_used 9978
_cell_measurement_temperature 100.0
_cell_measurement_theta_max 27.52
_cell_measurement_theta_min 2.46
_cell_volume 7595.5(2)
_computing_cell_refinement 'SAINT v8.34A (Bruker, 2013)'
_computing_data_reduction 'SAINT v8.34A (Bruker, 2013)'
_computing_molecular_graphics 'Olex2 (Dolomanov et al., 2009)'
_computing_publication_material 'Olex2 (Dolomanov et al., 2009)'
_computing_structure_refinement 'ShelXL (Sheldrick, 2015)'
_computing_structure_solution
;
Superflip (Palatinus & Chapuis, 2007;Palatinus & van der Lee, 2008;
Palatinus et al., 2012)
;
_diffrn_ambient_temperature 100.0
_diffrn_measured_fraction_theta_full 0.767
_diffrn_measured_fraction_theta_max 0.999
_diffrn_measurement_device_type 'Bruker APEX-II CCD'
_diffrn_measurement_method '\f and \w scans'
_diffrn_radiation_type MoK\a
_diffrn_radiation_wavelength 0.71073
_diffrn_reflns_av_R_equivalents 0.0862
_diffrn_reflns_av_unetI/netI 0.0568
_diffrn_reflns_Laue_measured_fraction_full 0.767
_diffrn_reflns_Laue_measured_fraction_max 0.999
_diffrn_reflns_limit_h_max 17
_diffrn_reflns_limit_h_min -19
_diffrn_reflns_limit_k_max 24
_diffrn_reflns_limit_k_min -24
_diffrn_reflns_limit_l_max 26
_diffrn_reflns_limit_l_min -26
_diffrn_reflns_number 66657
_diffrn_reflns_point_group_measured_fraction_full 0.767
_diffrn_reflns_point_group_measured_fraction_max 0.999
_diffrn_reflns_theta_full 27.500
_diffrn_reflns_theta_max 25.000
_diffrn_reflns_theta_min 1.974
_diffrn_standards_number 0
_exptl_absorpt_coefficient_mu 2.405
_exptl_absorpt_correction_T_max 1.0000
_exptl_absorpt_correction_T_min 0.3682
_exptl_absorpt_correction_type multi-scan
_exptl_absorpt_process_details
'SADABS-2014/5 (Bruker,2014/5) was used for absorption correction. wR2(int) was 0.0683 before and 0.0497 after correction. The Ratio of minimum to maximum transmission is 0.3682. The \l/2 correction factor is 0.00150.'
_exptl_crystal_colour 'clear yellow'
_exptl_crystal_colour_lustre clear
_exptl_crystal_colour_primary yellow
_exptl_crystal_density_diffrn 1.545
_exptl_crystal_description block
_exptl_crystal_F_000 3526
_exptl_crystal_size_max 0.522
_exptl_crystal_size_mid 0.499
_exptl_crystal_size_min 0.219
_refine_diff_density_max 1.709
_refine_diff_density_min -1.184
_refine_diff_density_rms 0.148
_refine_ls_extinction_method none
_refine_ls_goodness_of_fit_ref 1.004
_refine_ls_hydrogen_treatment constr
_refine_ls_matrix_type full
_refine_ls_number_parameters 873
_refine_ls_number_reflns 13384
_refine_ls_number_restraints 6
_refine_ls_restrained_S_all 1.004
_refine_ls_R_factor_all 0.0505
_refine_ls_R_factor_gt 0.0373
_refine_ls_shift/su_max 0.002
_refine_ls_shift/su_mean 0.000
_refine_ls_structure_factor_coef Fsqd
_refine_ls_weighting_details
;
 w=1/[\s^2^(Fo^2^)+(0.0583P)^2^]
 where P=(Fo^2^+2Fc^2^)/3
;
_refine_ls_weighting_scheme calc
_refine_ls_wR_factor_gt 0.0935
_refine_ls_wR_factor_ref 0.1001
_reflns_Friedel_coverage 0.000
_reflns_number_gt 10713
_reflns_number_total 13384
_reflns_threshold_expression 'I > 2\s(I)'
_cod_data_source_file c8dt00338f2.cif
_cod_data_source_block 2Hex
_cod_depositor_comments 'Adding full bibliography for 7045977--7045980.cif.'
_cod_original_formula_sum 'C64.50 H94.50 Ce4 N24'
_cod_database_code 7045979
_shelxl_version_number 2013-2
_shelx_space_group_comment
;
The symmetry employed for this shelxl refinement is uniquely defined
by the following loop, which should always be used as a source of
symmetry information in preference to the above space-group names.
They are only intended as comments.
;
_olex2_refinement_description
;
1. Fixed Uiso
 At 1.2 times of:
  All C(H) groups, All C(H,H) groups
 At 1.5 times of:
  All C(H,H,H) groups
2. Uiso/Uaniso restraints and constraints
Uanis(N23) \\sim Ueq: with sigma of 0.01 and sigma for terminal atoms of 0.01
3. Others
 Fixed Sof: C3S(0.75) H3SA(0.75) H3SB(0.75) C4S(0.75) H4SA(0.75) H4SB(0.75)
 C2S(0.75) H2SA(0.75) H2SB(0.75) C6S(0.75) H6SA(0.75) H6SB(0.75) H6SC(0.75)
 C1S(0.75) H1SA(0.75) H1SB(0.75) H1SC(0.75) C5S(0.75) H5SA(0.75) H5SB(0.75)
4.a Ternary CH refined with riding coordinates:
 C28(H28)
4.b Secondary CH2 refined with riding coordinates:
 C3S(H3SA,H3SB), C4S(H4SA,H4SB), C2S(H2SA,H2SB), C5S(H5SA,H5SB)
4.c Aromatic/amide H refined with riding coordinates:
 C8(H8), C58(H58), C3(H3), C48(H48), C43(H43), C38(H38), C53(H53), C33(H33),
 C13(H13), C23(H23), C18(H18)
4.d Idealised Me refined as rotating group:
 C60(H60A,H60B,H60C), C31(H31A,H31B,H31C), C36(H36A,H36B,H36C), C10(H10A,H10B,
 H10C), C35(H35A,H35B,H35C), C25(H25A,H25B,H25C), C55(H55A,H55B,H55C), C40(H40A,
 H40B,H40C), C20(H20A,H20B,H20C), C50(H50A,H50B,H50C), C45(H45A,H45B,H45C),
 C41(H41A,H41B,H41C), C21(H21A,H21B,H21C), C51(H51A,H51B,H51C), C46(H46A,H46B,
 H46C), C56(H56A,H56B,H56C), C11(H11A,H11B,H11C), C15(H15A,H15B,H15C), C1(H1A,
 H1B,H1C), C26(H26A,H26B,H26C), C16(H16A,H16B,H16C), C5(H5A,H5B,H5C), C30(H30A,
 H30B,H30C), C6(H6A,H6B,H6C), C6S(H6SA,H6SB,H6SC), C1S(H1SA,H1SB,H1SC)
;
_olex2_submission_special_instructions 'No special instructions were received'

loop_
_space_group_symop_operation_xyz
'x, y, z'
'-x+1/2, y+1/2, -z+1/2'
'-x, -y, -z'
'x-1/2, -y-1/2, z-1/2'

loop_
_atom_site_label
_atom_site_type_symbol
_atom_site_fract_x
_atom_site_fract_y
_atom_site_fract_z
_atom_site_U_iso_or_equiv
_atom_site_adp_type
_atom_site_occupancy
_atom_site_site_symmetry_order
_atom_site_calc_flag
_atom_site_refinement_flags_posn
_atom_site_refinement_flags_adp
_atom_site_refinement_flags_occupancy
Ce2 Ce 0.26520(2) 0.37786(2) 0.56164(2) 0.01303(8) Uani 1 1 d . . .
Ce4 Ce 0.16166(2) 0.23620(2) 0.66013(2) 0.01411(8) Uani 1 1 d . . .
Ce3 Ce 0.30742(2) 0.16188(2) 0.53506(2) 0.01366(8) Uani 1 1 d . . .
Ce1 Ce 0.16245(2) 0.26774(2) 0.40919(2) 0.01486(8) Uani 1 1 d . . .
N1 N 0.1493(3) 0.26016(19) 0.30320(19) 0.0227(10) Uani 1 1 d . . .
N23 N 0.0482(3) 0.20879(19) 0.71565(18) 0.0217(10) Uani 1 1 d . U .
N24 N 0.1164(2) 0.21590(19) 0.75695(18) 0.0201(9) Uani 1 1 d . . .
C60 C 0.1522(4) 0.2064(3) 0.8668(2) 0.0408(16) Uani 1 1 d . . .
H60A H 0.1786 0.1640 0.8724 0.061 Uiso 1 1 calc GR . .
H60B H 0.1236 0.2168 0.9021 0.061 Uiso 1 1 calc GR . .
H60C H 0.1934 0.2396 0.8616 0.061 Uiso 1 1 calc GR . .
N19 N 0.4402(3) 0.13519(19) 0.50582(19) 0.0215(10) Uani 1 1 d . . .
C9 C -0.0634(3) 0.2398(2) 0.4086(2) 0.0241(12) Uani 1 1 d . . .
N2 N 0.1899(3) 0.31850(19) 0.31011(19) 0.0230(10) Uani 1 1 d . . .
N3 N 0.0518(2) 0.18859(18) 0.39753(18) 0.0184(9) Uani 1 1 d . . .
C31 C 0.3538(4) 0.5810(3) 0.4989(3) 0.0404(16) Uani 1 1 d . . .
H31A H 0.3943 0.5814 0.4695 0.061 Uiso 1 1 calc GR . .
H31B H 0.3487 0.6247 0.5154 0.061 Uiso 1 1 calc GR . .
H31C H 0.3012 0.5672 0.4793 0.061 Uiso 1 1 calc GR . .
C8 C -0.0825(3) 0.1751(2) 0.3940(2) 0.0254(12) Uani 1 1 d . . .
H8 H -0.1350 0.1560 0.3897 0.031 Uiso 1 1 calc R . .
N4 N 0.0167(2) 0.24716(19) 0.41099(18) 0.0206(10) Uani 1 1 d . . .
N20 N 0.4373(2) 0.10559(19) 0.56128(18) 0.0209(10) Uani 1 1 d . . .
C3S C 0.7514(5) 0.3184(4) 0.6210(4) 0.040(2) Uani 0.75 1 d . . P
H3SA H 0.7415 0.2929 0.6571 0.048 Uiso 0.75 1 calc R . P
H3SB H 0.6983 0.3368 0.6050 0.048 Uiso 0.75 1 calc R . P
N15 N 0.1832(2) 0.40595(18) 0.64931(17) 0.0174(9) Uani 1 1 d . . .
C36 C 0.2186(3) 0.5235(2) 0.6675(2) 0.0238(12) Uani 1 1 d . . .
H36A H 0.2474 0.5368 0.7057 0.036 Uiso 1 1 calc GR . .
H36B H 0.1820 0.5584 0.6522 0.036 Uiso 1 1 calc GR . .
H36C H 0.2581 0.5146 0.6384 0.036 Uiso 1 1 calc GR . .
C10 C -0.1178(3) 0.2945(3) 0.4206(3) 0.0384(15) Uani 1 1 d . . .
H10A H -0.1609 0.2983 0.3877 0.058 Uiso 1 1 calc GR . .
H10B H -0.0863 0.3348 0.4239 0.058 Uiso 1 1 calc GR . .
H10C H -0.1422 0.2867 0.4583 0.058 Uiso 1 1 calc GR . .
C2 C 0.1175(3) 0.2544(3) 0.2463(2) 0.0295(13) Uani 1 1 d . . .
C58 C 0.0105(3) 0.1905(2) 0.8069(2) 0.0295(13) Uani 1 1 d . . .
H58 H -0.0219 0.1804 0.8385 0.035 Uiso 1 1 calc R . .
N17 N 0.3052(2) 0.29227(18) 0.64886(17) 0.0153(9) Uani 1 1 d . . .
C3 C 0.1379(4) 0.3091(3) 0.2148(3) 0.0373(15) Uani 1 1 d . . .
H3 H 0.1244 0.3179 0.1734 0.045 Uiso 1 1 calc R . .
N22 N 0.1852(2) 0.11348(18) 0.65041(18) 0.0168(9) Uani 1 1 d . . .
N13 N 0.3392(2) 0.47935(18) 0.55663(17) 0.0180(9) Uani 1 1 d . . .
C47 C 0.5115(3) 0.1203(3) 0.4851(3) 0.0314(14) Uani 1 1 d . . .
N16 N 0.1339(2) 0.35946(18) 0.67449(18) 0.0180(9) Uani 1 1 d . . .
N14 N 0.3789(2) 0.44586(18) 0.60393(17) 0.0176(9) Uani 1 1 d . . .
N11 N 0.1469(2) 0.28504(18) 0.54421(17) 0.0137(8) Uani 1 1 d . . .
C7 C -0.0087(3) 0.1449(2) 0.3871(2) 0.0212(11) Uani 1 1 d . . .
C35 C 0.5037(3) 0.4576(3) 0.6747(2) 0.0279(13) Uani 1 1 d . . .
H35A H 0.4765 0.4274 0.7001 0.042 Uiso 1 1 calc GR . .
H35B H 0.5247 0.4946 0.6988 0.042 Uiso 1 1 calc GR . .
H35C H 0.5489 0.4355 0.6577 0.042 Uiso 1 1 calc GR . .
C57 C -0.0147(3) 0.1937(3) 0.7469(2) 0.0263(12) Uani 1 1 d . . .
C48 C 0.5556(3) 0.0812(3) 0.5270(3) 0.0352(14) Uani 1 1 d . . .
H48 H 0.6083 0.0638 0.5241 0.042 Uiso 1 1 calc R . .
C25 C 0.4752(3) 0.2867(3) 0.5710(2) 0.0237(12) Uani 1 1 d . . .
H25A H 0.5073 0.3233 0.5881 0.036 Uiso 1 1 calc GR . .
H25B H 0.5112 0.2557 0.5535 0.036 Uiso 1 1 calc GR . .
H25C H 0.4478 0.2653 0.6027 0.036 Uiso 1 1 calc GR . .
C55 C 0.1031(3) 0.0599(2) 0.7263(2) 0.0277(13) Uani 1 1 d . . .
H55A H 0.1204 0.0927 0.7564 0.042 Uiso 1 1 calc GR . .
H55B H 0.1030 0.0172 0.7454 0.042 Uiso 1 1 calc GR . .
H55C H 0.0482 0.0701 0.7083 0.042 Uiso 1 1 calc GR . .
N18 N 0.3188(2) 0.22542(17) 0.63940(18) 0.0153(9) Uani 1 1 d . . .
C40 C 0.0286(4) 0.3588(3) 0.7495(3) 0.0346(14) Uani 1 1 d . . .
H40A H -0.0063 0.3306 0.7230 0.052 Uiso 1 1 calc GR . .
H40B H -0.0047 0.3922 0.7665 0.052 Uiso 1 1 calc GR . .
H40C H 0.0563 0.3330 0.7820 0.052 Uiso 1 1 calc GR . .
C59 C 0.0922(3) 0.2046(2) 0.8120(2) 0.0262(12) Uani 1 1 d . . .
C49 C 0.5079(3) 0.0729(2) 0.5730(3) 0.0291(13) Uani 1 1 d . . .
N9 N 0.2997(2) 0.31413(18) 0.46186(17) 0.0148(9) Uani 1 1 d . . .
N8 N 0.2345(2) 0.10818(19) 0.44359(18) 0.0209(10) Uani 1 1 d . . .
C32 C 0.3805(3) 0.5343(2) 0.5493(2) 0.0226(12) Uani 1 1 d . . .
N10 N 0.3414(2) 0.28034(18) 0.50934(17) 0.0147(9) Uani 1 1 d . . .
N7 N 0.2665(2) 0.16572(18) 0.42202(17) 0.0167(9) Uani 1 1 d . . .
C43 C 0.3449(3) 0.2470(2) 0.7376(2) 0.0220(12) Uani 1 1 d . . .
H43 H 0.3584 0.2415 0.7794 0.026 Uiso 1 1 calc R . .
N12 N 0.1593(2) 0.21796(17) 0.53731(17) 0.0148(9) Uani 1 1 d . . .
C28 C 0.0291(3) 0.2333(2) 0.5552(2) 0.0174(11) Uani 1 1 d . . .
H28 H -0.0302 0.2253 0.5577 0.021 Uiso 1 1 calc R . .
C12 C 0.0740(3) 0.4214(2) 0.3989(2) 0.0184(11) Uani 1 1 d . . .
C20 C 0.2135(4) -0.0051(2) 0.4116(3) 0.0373(15) Uani 1 1 d . . .
H20A H 0.2598 -0.0349 0.4136 0.056 Uiso 1 1 calc GR . .
H20B H 0.1739 -0.0175 0.3783 0.056 Uiso 1 1 calc GR . .
H20C H 0.1877 -0.0071 0.4493 0.056 Uiso 1 1 calc GR . .
C38 C 0.1129(3) 0.4555(2) 0.7166(2) 0.0243(12) Uani 1 1 d . . .
H38 H 0.0923 0.4880 0.7412 0.029 Uiso 1 1 calc R . .
C44 C 0.3438(3) 0.1992(2) 0.6944(2) 0.0181(11) Uani 1 1 d . . .
C50 C 0.5253(4) 0.0350(3) 0.6300(3) 0.0467(17) Uani 1 1 d . . .
H50A H 0.5424 0.0647 0.6630 0.070 Uiso 1 1 calc GR . .
H50B H 0.5687 0.0036 0.6251 0.070 Uiso 1 1 calc GR . .
H50C H 0.4760 0.0119 0.6393 0.070 Uiso 1 1 calc GR . .
C4S C 0.7768(5) 0.2751(4) 0.5778(4) 0.045(2) Uani 0.75 1 d . . P
H4SA H 0.8318 0.2602 0.5930 0.053 Uiso 0.75 1 calc R . P
H4SB H 0.7835 0.3011 0.5414 0.053 Uiso 0.75 1 calc R . P
C45 C 0.3711(3) 0.1306(2) 0.7034(2) 0.0229(12) Uani 1 1 d . . .
H45A H 0.3263 0.1046 0.7164 0.034 Uiso 1 1 calc GR . .
H45B H 0.4173 0.1290 0.7342 0.034 Uiso 1 1 calc GR . .
H45C H 0.3876 0.1133 0.6656 0.034 Uiso 1 1 calc GR . .
C54 C 0.1606(3) 0.0593(2) 0.6786(2) 0.0193(11) Uani 1 1 d . . .
C41 C 0.3217(3) 0.3700(2) 0.7367(2) 0.0219(12) Uani 1 1 d . . .
H41A H 0.3319 0.4030 0.7068 0.033 Uiso 1 1 calc GR . .
H41B H 0.3642 0.3723 0.7702 0.033 Uiso 1 1 calc GR . .
H41C H 0.2685 0.3777 0.7515 0.033 Uiso 1 1 calc GR . .
C21 C 0.3230(3) 0.4128(2) 0.3996(2) 0.0234(12) Uani 1 1 d . . .
H21A H 0.2636 0.4161 0.3944 0.035 Uiso 1 1 calc GR . .
H21B H 0.3431 0.3976 0.3623 0.035 Uiso 1 1 calc GR . .
H21C H 0.3463 0.4555 0.4100 0.035 Uiso 1 1 calc GR . .
C51 C 0.2921(3) -0.0086(2) 0.5715(2) 0.0281(13) Uani 1 1 d . . .
H51A H 0.2936 0.0138 0.5330 0.042 Uiso 1 1 calc GR . .
H51B H 0.2691 -0.0521 0.5646 0.042 Uiso 1 1 calc GR . .
H51C H 0.3474 -0.0122 0.5912 0.042 Uiso 1 1 calc GR . .
C46 C 0.5304(4) 0.1448(4) 0.4253(3) 0.060(2) Uani 1 1 d . . .
H46A H 0.5068 0.1155 0.3939 0.090 Uiso 1 1 calc GR . .
H46B H 0.5895 0.1466 0.4239 0.090 Uiso 1 1 calc GR . .
H46C H 0.5074 0.1882 0.4187 0.090 Uiso 1 1 calc GR . .
C27 C 0.0672(3) 0.2936(2) 0.5537(2) 0.0155(10) Uani 1 1 d . . .
N5 N 0.1285(2) 0.38438(17) 0.43250(18) 0.0160(9) Uani 1 1 d . . .
C56 C -0.0963(4) 0.1819(3) 0.7147(3) 0.0517(18) Uani 1 1 d . . .
H56A H -0.1071 0.2146 0.6832 0.078 Uiso 1 1 calc GR . .
H56B H -0.1379 0.1847 0.7431 0.078 Uiso 1 1 calc GR . .
H56C H -0.0975 0.1386 0.6966 0.078 Uiso 1 1 calc GR . .
C11 C 0.0276(3) 0.3973(2) 0.3427(2) 0.0269(13) Uani 1 1 d . . .
H11A H 0.0548 0.4116 0.3078 0.040 Uiso 1 1 calc GR . .
H11B H -0.0278 0.4148 0.3400 0.040 Uiso 1 1 calc GR . .
H11C H 0.0254 0.3499 0.3434 0.040 Uiso 1 1 calc GR . .
C15 C 0.1413(3) 0.5331(2) 0.5208(2) 0.0221(12) Uani 1 1 d . . .
H15A H 0.1001 0.5314 0.5497 0.033 Uiso 1 1 calc GR . .
H15B H 0.1395 0.5756 0.5012 0.033 Uiso 1 1 calc GR . .
H15C H 0.1953 0.5262 0.5418 0.033 Uiso 1 1 calc GR . .
N21 N 0.2351(2) 0.09358(18) 0.60823(17) 0.0175(9) Uani 1 1 d . . .
C29 C 0.0864(3) 0.1879(2) 0.5420(2) 0.0150(10) Uani 1 1 d . . .
C1 C 0.0693(4) 0.1950(3) 0.2276(3) 0.0492(18) Uani 1 1 d . . .
H1A H 0.0745 0.1631 0.2602 0.074 Uiso 1 1 calc GR . .
H1B H 0.0900 0.1763 0.1917 0.074 Uiso 1 1 calc GR . .
H1C H 0.0119 0.2067 0.2187 0.074 Uiso 1 1 calc GR . .
C42 C 0.3226(3) 0.3043(2) 0.7085(2) 0.0162(11) Uani 1 1 d . . .
C24 C 0.4131(3) 0.3108(2) 0.5234(2) 0.0160(10) Uani 1 1 d . . .
C53 C 0.1954(3) 0.0056(2) 0.6543(2) 0.0231(12) Uani 1 1 d . . .
H53 H 0.1890 -0.0383 0.6657 0.028 Uiso 1 1 calc R . .
C39 C 0.0908(3) 0.3906(2) 0.7141(2) 0.0217(12) Uani 1 1 d . . .
C33 C 0.4462(3) 0.5380(2) 0.5922(2) 0.0258(12) Uani 1 1 d . . .
H33 H 0.4845 0.5722 0.5981 0.031 Uiso 1 1 calc R . .
N6 N 0.1605(2) 0.42243(18) 0.48039(17) 0.0158(9) Uani 1 1 d . . .
C13 C 0.0700(3) 0.4826(2) 0.4237(2) 0.0216(12) Uani 1 1 d . . .
H13 H 0.0370 0.5179 0.4090 0.026 Uiso 1 1 calc R . .
C34 C 0.4441(3) 0.4812(2) 0.6248(2) 0.0217(11) Uani 1 1 d . . .
C26 C 0.0265(3) 0.3584(2) 0.5543(2) 0.0195(11) Uani 1 1 d . . .
H26A H -0.0212 0.3555 0.5771 0.029 Uiso 1 1 calc GR . .
H26B H 0.0095 0.3717 0.5130 0.029 Uiso 1 1 calc GR . .
H26C H 0.0647 0.3903 0.5731 0.029 Uiso 1 1 calc GR . .
C37 C 0.1702(3) 0.4637(2) 0.6767(2) 0.0185(11) Uani 1 1 d . . .
C16 C 0.3364(3) 0.2015(3) 0.3340(2) 0.0327(14) Uani 1 1 d . . .
H16A H 0.3009 0.2144 0.2985 0.049 Uiso 1 1 calc GR . .
H16B H 0.3871 0.1835 0.3214 0.049 Uiso 1 1 calc GR . .
H16C H 0.3487 0.2393 0.3596 0.049 Uiso 1 1 calc GR . .
C4 C 0.1820(3) 0.3481(3) 0.2562(2) 0.0280(13) Uani 1 1 d . . .
C52 C 0.2411(3) 0.0285(2) 0.6104(2) 0.0192(11) Uani 1 1 d . . .
C5 C 0.2171(4) 0.4143(3) 0.2477(3) 0.0435(16) Uani 1 1 d . . .
H5A H 0.1825 0.4470 0.2642 0.065 Uiso 1 1 calc GR . .
H5B H 0.2199 0.4224 0.2048 0.065 Uiso 1 1 calc GR . .
H5C H 0.2719 0.4165 0.2684 0.065 Uiso 1 1 calc GR . .
C14 C 0.1243(3) 0.4814(2) 0.4747(2) 0.0184(11) Uani 1 1 d . . .
C30 C 0.0716(3) 0.1169(2) 0.5306(2) 0.0209(12) Uani 1 1 d . . .
H30A H 0.1156 0.0991 0.5090 0.031 Uiso 1 1 calc GR . .
H30B H 0.0196 0.1110 0.5064 0.031 Uiso 1 1 calc GR . .
H30C H 0.0700 0.0942 0.5690 0.031 Uiso 1 1 calc GR . .
C23 C 0.4179(3) 0.3649(2) 0.4880(2) 0.0220(12) Uani 1 1 d . . .
H23 H 0.4609 0.3957 0.4897 0.026 Uiso 1 1 calc R . .
C6 C 0.0104(3) 0.0767(2) 0.3710(3) 0.0319(14) Uani 1 1 d . . .
H6A H 0.0693 0.0718 0.3703 0.048 Uiso 1 1 calc GR . .
H6B H -0.0166 0.0664 0.3313 0.048 Uiso 1 1 calc GR . .
H6C H -0.0090 0.0471 0.4008 0.048 Uiso 1 1 calc GR . .
C22 C 0.3476(3) 0.3655(2) 0.4494(2) 0.0164(11) Uani 1 1 d . . .
C18 C 0.2791(3) 0.0875(3) 0.3545(2) 0.0322(14) Uani 1 1 d . . .
H18 H 0.2915 0.0654 0.3192 0.039 Uiso 1 1 calc R . .
C19 C 0.2422(3) 0.0622(2) 0.4020(2) 0.0264(13) Uani 1 1 d . . .
C17 C 0.2942(3) 0.1510(2) 0.3684(2) 0.0230(12) Uani 1 1 d . . .
C2S C 0.8054(6) 0.3735(5) 0.6407(5) 0.056(3) Uani 0.75 1 d . . P
H2SA H 0.8565 0.3555 0.6606 0.067 Uiso 0.75 1 calc R . P
H2SB H 0.8195 0.3970 0.6045 0.067 Uiso 0.75 1 calc R . P
C6S C 0.7559(6) 0.1745(4) 0.5124(4) 0.057(3) Uani 0.75 1 d . . P
H6SA H 0.7379 0.1919 0.4727 0.085 Uiso 0.75 1 calc GR . P
H6SB H 0.7308 0.1321 0.5174 0.085 Uiso 0.75 1 calc GR . P
H6SC H 0.8152 0.1699 0.5162 0.085 Uiso 0.75 1 calc GR . P
C1S C 0.7743(8) 0.4185(4) 0.6798(4) 0.073(3) Uani 0.75 1 d . . P
H1SA H 0.7264 0.4399 0.6595 0.110 Uiso 0.75 1 calc GR . P
H1SB H 0.8160 0.4511 0.6916 0.110 Uiso 0.75 1 calc GR . P
H1SC H 0.7589 0.3961 0.7157 0.110 Uiso 0.75 1 calc GR . P
C5S C 0.7322(7) 0.2182(5) 0.5579(5) 0.068(3) Uani 0.75 1 d . . P
H5SA H 0.6765 0.2330 0.5443 0.081 Uiso 0.75 1 calc R . P
H5SB H 0.7273 0.1915 0.5942 0.081 Uiso 0.75 1 calc R . P

loop_
_atom_site_aniso_label
_atom_site_aniso_U_11
_atom_site_aniso_U_22
_atom_site_aniso_U_33
_atom_site_aniso_U_23
_atom_site_aniso_U_13
_atom_site_aniso_U_12
Ce2 0.01553(15) 0.00939(13) 0.01354(16) 0.00046(11) -0.00205(11) -0.00034(10)
Ce4 0.01767(16) 0.00996(14) 0.01466(16) 0.00039(11) 0.00126(12) 0.00049(11)
Ce3 0.01591(15) 0.01076(13) 0.01393(16) 0.00051(11) -0.00068(11) 0.00278(11)
Ce1 0.01706(16) 0.01029(14) 0.01609(16) -0.00066(11) -0.00465(12) 0.00088(11)
N1 0.024(2) 0.021(2) 0.023(3) -0.0022(19) 0.0012(19) 0.0020(19)
N23 0.024(2) 0.017(2) 0.023(2) -0.0024(18) -0.0025(19) 0.0001(18)
N24 0.023(2) 0.018(2) 0.019(2) -0.0025(18) 0.0022(19) 0.0010(18)
C60 0.046(4) 0.052(4) 0.024(3) 0.009(3) 0.002(3) 0.007(3)
N19 0.022(2) 0.020(2) 0.023(2) 0.0017(19) 0.0034(19) 0.0034(18)
C9 0.020(3) 0.027(3) 0.024(3) -0.005(2) -0.004(2) -0.002(2)
N2 0.028(3) 0.018(2) 0.023(3) 0.0022(19) 0.001(2) 0.0034(19)
N3 0.020(2) 0.016(2) 0.019(2) -0.0030(18) -0.0046(18) 0.0003(18)
C31 0.050(4) 0.034(3) 0.035(4) 0.019(3) -0.008(3) -0.021(3)
C8 0.021(3) 0.028(3) 0.025(3) -0.007(2) -0.005(2) -0.007(2)
N4 0.023(2) 0.017(2) 0.020(2) -0.0031(18) -0.0055(19) -0.0008(18)
N20 0.021(2) 0.019(2) 0.022(2) 0.0048(19) 0.0001(19) 0.0054(18)
C3S 0.050(5) 0.040(5) 0.029(5) 0.012(4) 0.001(4) 0.016(4)
N15 0.020(2) 0.012(2) 0.019(2) -0.0004(18) -0.0024(18) -0.0006(17)
C36 0.032(3) 0.015(2) 0.025(3) -0.004(2) 0.003(2) -0.003(2)
C10 0.032(3) 0.035(3) 0.047(4) -0.018(3) -0.004(3) 0.001(3)
C2 0.039(4) 0.033(3) 0.016(3) -0.005(2) -0.001(3) 0.000(3)
C58 0.034(3) 0.026(3) 0.030(3) 0.008(3) 0.015(3) 0.008(3)
N17 0.018(2) 0.0108(19) 0.016(2) 0.0010(17) -0.0023(17) 0.0009(17)
C3 0.047(4) 0.047(4) 0.018(3) 0.004(3) -0.004(3) 0.007(3)
N22 0.019(2) 0.013(2) 0.018(2) 0.0031(17) -0.0006(18) -0.0016(17)
N13 0.021(2) 0.018(2) 0.014(2) 0.0016(18) -0.0020(17) -0.0012(18)
C47 0.024(3) 0.035(3) 0.037(4) 0.004(3) 0.010(3) 0.007(3)
N16 0.022(2) 0.013(2) 0.018(2) -0.0007(18) 0.0006(18) 0.0009(17)
N14 0.017(2) 0.014(2) 0.020(2) -0.0010(18) -0.0048(18) -0.0004(17)
N11 0.015(2) 0.0113(19) 0.015(2) 0.0011(17) 0.0026(17) 0.0027(16)
C7 0.024(3) 0.022(3) 0.017(3) -0.003(2) -0.004(2) -0.003(2)
C35 0.021(3) 0.037(3) 0.025(3) -0.003(3) -0.004(2) -0.002(2)
C57 0.022(3) 0.027(3) 0.031(3) 0.003(2) 0.010(2) -0.003(2)
C48 0.022(3) 0.043(4) 0.041(4) 0.001(3) 0.006(3) 0.013(3)
C25 0.020(3) 0.031(3) 0.020(3) 0.003(2) -0.002(2) 0.000(2)
C55 0.034(3) 0.019(3) 0.031(3) 0.006(2) 0.007(3) -0.002(2)
N18 0.017(2) 0.0094(19) 0.018(2) 0.0000(17) -0.0040(17) 0.0007(16)
C40 0.043(4) 0.025(3) 0.039(4) -0.001(3) 0.019(3) 0.011(3)
C59 0.033(3) 0.023(3) 0.024(3) 0.003(2) 0.010(2) 0.003(2)
C49 0.024(3) 0.022(3) 0.040(4) 0.000(3) -0.004(3) 0.009(2)
N9 0.017(2) 0.015(2) 0.012(2) -0.0008(17) 0.0003(17) 0.0014(17)
N8 0.022(2) 0.015(2) 0.025(3) -0.0022(18) -0.0025(19) 0.0016(18)
C32 0.027(3) 0.019(3) 0.022(3) 0.003(2) 0.003(2) -0.006(2)
N10 0.017(2) 0.0138(19) 0.013(2) 0.0025(17) -0.0018(17) 0.0028(17)
N7 0.020(2) 0.015(2) 0.014(2) 0.0030(17) -0.0004(18) 0.0010(17)
C43 0.030(3) 0.021(3) 0.014(3) -0.001(2) -0.005(2) 0.003(2)
N12 0.018(2) 0.0098(18) 0.016(2) 0.0020(17) -0.0046(17) -0.0007(16)
C28 0.016(3) 0.016(2) 0.020(3) 0.003(2) -0.004(2) -0.001(2)
C12 0.020(3) 0.017(2) 0.018(3) 0.003(2) -0.004(2) 0.000(2)
C20 0.046(4) 0.020(3) 0.042(4) -0.004(3) -0.014(3) -0.002(3)
C38 0.031(3) 0.014(2) 0.028(3) -0.007(2) 0.002(2) 0.005(2)
C44 0.022(3) 0.018(2) 0.013(3) 0.002(2) -0.005(2) 0.001(2)
C50 0.035(4) 0.055(4) 0.049(4) 0.019(3) 0.000(3) 0.019(3)
C4S 0.041(5) 0.043(5) 0.048(6) 0.018(4) -0.005(4) -0.003(4)
C45 0.029(3) 0.017(3) 0.021(3) 0.002(2) -0.006(2) 0.007(2)
C54 0.019(3) 0.018(2) 0.019(3) -0.003(2) -0.004(2) -0.003(2)
C41 0.024(3) 0.022(3) 0.019(3) -0.002(2) -0.006(2) -0.003(2)
C21 0.027(3) 0.020(3) 0.023(3) 0.007(2) 0.000(2) -0.004(2)
C51 0.037(3) 0.017(3) 0.031(3) -0.001(2) 0.009(3) 0.004(2)
C46 0.045(4) 0.087(6) 0.052(5) 0.028(4) 0.028(4) 0.028(4)
C27 0.020(3) 0.015(2) 0.012(3) -0.001(2) -0.002(2) 0.001(2)
N5 0.020(2) 0.0102(19) 0.017(2) -0.0030(17) -0.0037(18) 0.0019(16)
C56 0.030(4) 0.065(5) 0.060(5) 0.000(4) 0.005(3) -0.011(3)
C11 0.027(3) 0.021(3) 0.030(3) 0.000(2) -0.012(2) 0.003(2)
C15 0.025(3) 0.015(2) 0.026(3) -0.004(2) -0.002(2) 0.004(2)
N21 0.020(2) 0.014(2) 0.018(2) 0.0010(18) -0.0021(18) 0.0022(17)
C29 0.022(3) 0.013(2) 0.010(2) 0.0013(19) -0.001(2) 0.002(2)
C1 0.059(5) 0.054(4) 0.032(4) -0.009(3) -0.014(3) -0.014(4)
C42 0.016(3) 0.016(2) 0.016(3) -0.003(2) -0.003(2) 0.000(2)
C24 0.012(2) 0.018(2) 0.018(3) -0.003(2) 0.004(2) 0.002(2)
C53 0.024(3) 0.010(2) 0.034(3) 0.002(2) -0.002(2) 0.001(2)
C39 0.027(3) 0.020(3) 0.020(3) 0.002(2) 0.007(2) 0.005(2)
C33 0.024(3) 0.027(3) 0.026(3) 0.001(2) -0.001(2) -0.012(2)
N6 0.015(2) 0.014(2) 0.018(2) -0.0003(17) -0.0040(17) 0.0017(17)
C13 0.023(3) 0.014(2) 0.027(3) 0.000(2) -0.003(2) 0.005(2)
C34 0.019(3) 0.025(3) 0.021(3) -0.004(2) 0.002(2) -0.003(2)
C26 0.015(3) 0.019(2) 0.025(3) 0.004(2) 0.002(2) 0.008(2)
C37 0.028(3) 0.014(2) 0.012(3) 0.002(2) -0.005(2) 0.005(2)
C16 0.033(3) 0.036(3) 0.032(3) 0.007(3) 0.013(3) 0.009(3)
C4 0.033(3) 0.025(3) 0.026(3) 0.007(2) 0.005(3) 0.008(2)
C52 0.021(3) 0.014(2) 0.021(3) 0.001(2) -0.006(2) 0.005(2)
C5 0.056(4) 0.034(3) 0.040(4) 0.014(3) 0.002(3) 0.003(3)
C14 0.018(3) 0.012(2) 0.024(3) 0.001(2) 0.001(2) -0.002(2)
C30 0.023(3) 0.012(2) 0.027(3) -0.004(2) 0.001(2) -0.002(2)
C23 0.018(3) 0.021(3) 0.026(3) 0.000(2) 0.002(2) -0.006(2)
C6 0.029(3) 0.019(3) 0.046(4) -0.005(3) -0.007(3) -0.004(2)
C22 0.019(3) 0.018(2) 0.012(3) -0.001(2) 0.003(2) 0.001(2)
C18 0.042(4) 0.030(3) 0.024(3) -0.002(3) -0.001(3) 0.014(3)
C19 0.035(3) 0.020(3) 0.024(3) -0.008(2) -0.004(3) 0.009(2)
C17 0.023(3) 0.029(3) 0.016(3) -0.002(2) -0.004(2) 0.014(2)
C2S 0.044(6) 0.059(6) 0.065(7) 0.016(5) 0.003(5) -0.006(5)
C6S 0.078(7) 0.035(5) 0.061(7) -0.003(5) 0.021(5) -0.011(5)
C1S 0.143(11) 0.033(5) 0.043(6) 0.000(5) 0.003(6) -0.013(6)
C5S 0.080(8) 0.062(7) 0.068(7) -0.010(6) 0.045(6) -0.031(6)

loop_
_atom_type_symbol
_atom_type_description
_atom_type_scat_dispersion_real
_atom_type_scat_dispersion_imag
_atom_type_scat_source
C C 0.0033 0.0016 'International Tables Vol C Tables 4.2.6.8 and 6.1.1.4'
H H 0.0000 0.0000 'International Tables Vol C Tables 4.2.6.8 and 6.1.1.4'
Ce Ce -0.2486 2.6331 'International Tables Vol C Tables 4.2.6.8 and 6.1.1.4'
N N 0.0061 0.0033 'International Tables Vol C Tables 4.2.6.8 and 6.1.1.4'

loop_
_geom_angle_atom_site_label_1
_geom_angle_atom_site_label_2
_geom_angle_atom_site_label_3
_geom_angle
N15 Ce2 Ce4 58.32(8)
N15 Ce2 N17 72.62(12)
N15 Ce2 N11 81.18(12)
N15 Ce2 N9 156.22(12)
N15 Ce2 N10 143.62(12)
N15 Ce2 C24 145.86(12)
N15 Ce2 N6 95.35(12)
N15 Ce2 C22 170.05(12)
N17 Ce2 Ce4 39.44(8)
N17 Ce2 N11 76.55(11)
N17 Ce2 N9 103.05(11)
N17 Ce2 N10 74.31(11)
N17 Ce2 C24 75.49(12)
N17 Ce2 C22 117.31(12)
N13 Ce2 Ce4 150.37(9)
N13 Ce2 N15 98.28(13)
N13 Ce2 N17 120.74(12)
N13 Ce2 N14 32.71(12)
N13 Ce2 N11 161.91(12)
N13 Ce2 N9 103.68(12)
N13 Ce2 N10 111.47(12)
N13 Ce2 C24 87.62(13)
N13 Ce2 N6 88.15(12)
N13 Ce2 C22 76.36(13)
N14 Ce2 Ce4 122.48(9)
N14 Ce2 N15 90.83(13)
N14 Ce2 N17 88.09(12)
N14 Ce2 N11 164.21(12)
N14 Ce2 N9 112.62(12)
N14 Ce2 N10 102.85(12)
N14 Ce2 C24 76.13(13)
N14 Ce2 N6 120.63(12)
N14 Ce2 C22 88.95(13)
N11 Ce2 Ce4 41.87(8)
N11 Ce2 C24 103.04(12)
N11 Ce2 C22 101.26(12)
N9 Ce2 Ce4 103.07(8)
N9 Ce2 N11 75.11(11)
N9 Ce2 C24 45.54(12)
N9 Ce2 C22 27.33(12)
N10 Ce2 Ce4 86.32(8)
N10 Ce2 N11 76.78(11)
N10 Ce2 N9 30.05(11)
N10 Ce2 C24 26.79(12)
N10 Ce2 C22 45.74(12)
C24 Ce2 Ce4 102.32(9)
N6 Ce2 Ce4 110.35(9)
N6 Ce2 N17 149.54(12)
N6 Ce2 N11 73.95(11)
N6 Ce2 N9 76.55(12)
N6 Ce2 N10 105.73(12)
N6 Ce2 C24 118.52(13)
N6 Ce2 C22 76.26(13)
C22 Ce2 Ce4 129.38(9)
C22 Ce2 C24 43.32(13)
N23 Ce4 Ce2 145.30(10)
N23 Ce4 N17 152.83(13)
N23 Ce4 N22 86.74(13)
N23 Ce4 N16 90.66(13)
N23 Ce4 N11 124.19(12)
N23 Ce4 N18 151.50(12)
N23 Ce4 N12 122.61(12)
N23 Ce4 C28 81.71(13)
N23 Ce4 C27 97.54(13)
N23 Ce4 C29 95.60(13)
N24 Ce4 Ce2 141.90(9)
N24 Ce4 N23 33.84(13)
N24 Ce4 N17 120.99(13)
N24 Ce4 N22 88.08(13)
N24 Ce4 N16 89.20(13)
N24 Ce4 N11 154.51(12)
N24 Ce4 N18 121.91(13)
N24 Ce4 N12 153.80(12)
N24 Ce4 C28 115.51(14)
N24 Ce4 C27 127.67(13)
N24 Ce4 C29 127.12(13)
N17 Ce4 Ce2 39.44(8)
N17 Ce4 N11 75.96(11)
N17 Ce4 N18 30.66(10)
N17 Ce4 N12 84.11(11)
N17 Ce4 C28 120.98(12)
N17 Ce4 C27 99.04(12)
N17 Ce4 C29 111.24(12)
N22 Ce4 Ce2 125.37(9)
N22 Ce4 N17 106.02(12)
N22 Ce4 N16 177.21(13)
N22 Ce4 N11 106.23(12)
N22 Ce4 N18 75.42(12)
N22 Ce4 N12 76.77(11)
N22 Ce4 C28 91.07(12)
N22 Ce4 C27 113.36(12)
N22 Ce4 C29 69.57(12)
N16 Ce4 Ce2 57.40(9)
N16 Ce4 N17 75.94(12)
N16 Ce4 N11 76.08(12)
N16 Ce4 N18 106.59(12)
N16 Ce4 N12 105.53(11)
N16 Ce4 C28 89.55(12)
N16 Ce4 C27 67.97(12)
N16 Ce4 C29 111.73(12)
N11 Ce4 Ce2 41.23(8)
N11 Ce4 C28 45.06(12)
N11 Ce4 C27 27.16(12)
N11 Ce4 C29 45.54(12)
N18 Ce4 Ce2 60.82(8)
N18 Ce4 N11 82.67(11)
N18 Ce4 N12 75.15(11)
N18 Ce4 C28 120.00(13)
N18 Ce4 C27 109.82(12)
N18 Ce4 C29 98.63(12)
N12 Ce4 Ce2 62.30(8)
N12 Ce4 N11 29.46(10)
N12 Ce4 C28 44.93(12)
N12 Ce4 C27 45.59(12)
N12 Ce4 C29 27.14(12)
C28 Ce4 Ce2 84.61(9)
C27 Ce4 Ce2 60.13(9)
C27 Ce4 C28 26.71(12)
C27 Ce4 C29 43.79(12)
C29 Ce4 Ce2 85.58(9)
C29 Ce4 C28 26.36(12)
Ce1 Ce3 Ce4 85.941(7)
N19 Ce3 Ce4 150.05(10)
N19 Ce3 Ce1 114.78(10)
N19 Ce3 N20 33.09(13)
N19 Ce3 N18 110.90(13)
N19 Ce3 N8 93.32(13)
N19 Ce3 N10 86.23(13)
N19 Ce3 N7 84.44(13)
N19 Ce3 N12 161.46(12)
N19 Ce3 N21 122.80(13)
N20 Ce3 Ce4 124.05(10)
N20 Ce3 Ce1 147.81(10)
N20 Ce3 N18 91.88(12)
N20 Ce3 N8 109.02(13)
N20 Ce3 N10 107.27(13)
N20 Ce3 N7 113.31(13)
N20 Ce3 N12 164.75(13)
N20 Ce3 N21 92.03(13)
N18 Ce3 Ce4 39.39(8)
N18 Ce3 Ce1 109.01(8)
N18 Ce3 N12 76.45(11)
N8 Ce3 Ce4 116.40(9)
N8 Ce3 Ce1 58.61(9)
N8 Ce3 N18 155.77(12)
N8 Ce3 N10 109.30(12)
N8 Ce3 N7 31.98(12)
N8 Ce3 N12 80.70(12)
N8 Ce3 N21 93.52(13)
N10 Ce3 Ce4 87.24(9)
N10 Ce3 Ce1 58.29(8)
N10 Ce3 N18 74.39(12)
N10 Ce3 N12 79.34(11)
N7 Ce3 Ce4 122.59(9)
N7 Ce3 Ce1 39.52(9)
N7 Ce3 N18 147.20(11)
N7 Ce3 N10 78.09(12)
N7 Ce3 N12 81.26(12)
N12 Ce3 Ce4 41.37(8)
N12 Ce3 Ce1 47.31(8)
N21 Ce3 Ce4 55.54(9)
N21 Ce3 Ce1 116.98(8)
N21 Ce3 N18 73.04(12)
N21 Ce3 N10 142.45(12)
N21 Ce3 N7 123.86(12)
N21 Ce3 N12 75.32(12)
N1 Ce1 Ce3 129.79(10)
N1 Ce1 N2 32.50(13)
N1 Ce1 N3 81.36(14)
N1 Ce1 N4 90.28(14)
N1 Ce1 N9 117.91(13)
N1 Ce1 N7 93.09(13)
N1 Ce1 N5 105.49(13)
N2 Ce1 Ce3 132.42(9)
N2 Ce1 N9 91.49(12)
N2 Ce1 N7 104.54(12)
N2 Ce1 N5 81.26(13)
N3 Ce1 Ce3 95.73(9)
N3 Ce1 N2 111.99(13)
N3 Ce1 N4 32.90(12)
N3 Ce1 N9 153.23(12)
N3 Ce1 N7 87.30(12)
N3 Ce1 N5 118.60(13)
N4 Ce1 Ce3 113.88(9)
N4 Ce1 N2 109.96(13)
N4 Ce1 N9 149.52(13)
N4 Ce1 N7 118.51(12)
N4 Ce1 N5 85.71(13)
N9 Ce1 Ce3 57.89(8)
N9 Ce1 N7 74.00(11)
N7 Ce1 Ce3 36.84(8)
N5 Ce1 Ce3 119.00(8)
N5 Ce1 N9 76.16(12)
N5 Ce1 N7 149.70(12)
N2 N1 Ce1 80.3(3)
C2 N1 Ce1 162.1(4)
C2 N1 N2 109.2(4)
N24 N23 Ce4 72.5(2)
C57 N23 Ce4 179.6(4)
C57 N23 N24 107.2(4)
N23 N24 Ce4 73.7(2)
C59 N24 Ce4 179.0(4)
C59 N24 N23 107.4(4)
H60A C60 H60B 109.5
H60A C60 H60C 109.5
H60B C60 H60C 109.5
C59 C60 H60A 109.5
C59 C60 H60B 109.5
C59 C60 H60C 109.5
N20 N19 Ce3 75.6(2)
C47 N19 Ce3 175.5(4)
C47 N19 N20 108.2(4)
C8 C9 C10 129.7(5)
N4 C9 C8 108.7(5)
N4 C9 C10 121.5(5)
N1 N2 Ce1 67.2(2)
C4 N2 Ce1 164.0(4)
C4 N2 N1 106.8(4)
N4 N3 Ce1 73.6(2)
C7 N3 Ce1 176.2(3)
C7 N3 N4 107.5(4)
H31A C31 H31B 109.5
H31A C31 H31C 109.5
H31B C31 H31C 109.5
C32 C31 H31A 109.5
C32 C31 H31B 109.5
C32 C31 H31C 109.5
C9 C8 H8 127.1
C7 C8 C9 105.8(5)
C7 C8 H8 127.1
C9 N4 Ce1 175.3(4)
C9 N4 N3 109.1(4)
N3 N4 Ce1 73.5(2)
N19 N20 Ce3 71.3(2)
C49 N20 Ce3 177.0(4)
C49 N20 N19 107.1(4)
H3SA C3S H3SB 107.1
C4S C3S H3SA 107.6
C4S C3S H3SB 107.6
C4S C3S C2S 118.7(8)
C2S C3S H3SA 107.6
C2S C3S H3SB 107.6
N16 N15 Ce2 121.3(3)
C37 N15 Ce2 131.3(3)
C37 N15 N16 107.1(4)
H36A C36 H36B 109.5
H36A C36 H36C 109.5
H36B C36 H36C 109.5
C37 C36 H36A 109.5
C37 C36 H36B 109.5
C37 C36 H36C 109.5
C9 C10 H10A 109.5
C9 C10 H10B 109.5
C9 C10 H10C 109.5
H10A C10 H10B 109.5
H10A C10 H10C 109.5
H10B C10 H10C 109.5
N1 C2 C3 108.6(5)
N1 C2 C1 119.3(5)
C3 C2 C1 132.0(5)
C57 C58 H58 126.9
C57 C58 C59 106.2(5)
C59 C58 H58 126.9
Ce2 N17 Ce4 101.12(12)
N18 N17 Ce2 124.5(3)
N18 N17 Ce4 75.3(2)
C42 N17 Ce2 127.7(3)
C42 N17 Ce4 95.5(3)
C42 N17 N18 107.6(4)
C2 C3 H3 127.2
C4 C3 C2 105.6(5)
C4 C3 H3 127.2
C54 N22 Ce4 135.6(3)
C54 N22 N21 107.2(4)
N21 N22 Ce4 117.2(3)
N14 N13 Ce2 74.9(2)
C32 N13 Ce2 175.5(3)
C32 N13 N14 107.9(4)
N19 C47 C48 108.7(5)
N19 C47 C46 119.8(5)
C48 C47 C46 131.4(5)
N15 N16 Ce4 120.0(3)
C39 N16 Ce4 130.9(3)
C39 N16 N15 107.3(4)
N13 N14 Ce2 72.4(2)
C34 N14 Ce2 176.4(3)
C34 N14 N13 107.7(4)
Ce2 N11 Ce4 96.90(12)
N12 N11 Ce2 126.4(3)
N12 N11 Ce4 75.2(2)
C27 N11 Ce2 125.0(3)
C27 N11 Ce4 84.6(3)
C27 N11 N12 107.3(4)
N3 C7 C8 108.9(4)
N3 C7 C6 120.0(4)
C8 C7 C6 131.0(5)
H35A C35 H35B 109.5
H35A C35 H35C 109.5
H35B C35 H35C 109.5
C34 C35 H35A 109.5
C34 C35 H35B 109.5
C34 C35 H35C 109.5
N23 C57 C58 110.0(5)
N23 C57 C56 119.7(5)
C58 C57 C56 130.3(5)
C47 C48 H48 126.9
C49 C48 C47 106.3(5)
C49 C48 H48 126.9
H25A C25 H25B 109.5
H25A C25 H25C 109.5
H25B C25 H25C 109.5
C24 C25 H25A 109.5
C24 C25 H25B 109.5
C24 C25 H25C 109.5
H55A C55 H55B 109.5
H55A C55 H55C 109.5
H55B C55 H55C 109.5
C54 C55 H55A 109.5
C54 C55 H55B 109.5
C54 C55 H55C 109.5
Ce3 N18 Ce4 101.52(12)
N17 N18 Ce4 74.0(2)
N17 N18 Ce3 127.6(3)
C44 N18 Ce4 95.4(3)
C44 N18 Ce3 125.6(3)
C44 N18 N17 106.8(4)
H40A C40 H40B 109.5
H40A C40 H40C 109.5
H40B C40 H40C 109.5
C39 C40 H40A 109.5
C39 C40 H40B 109.5
C39 C40 H40C 109.5
N24 C59 C60 120.8(5)
N24 C59 C58 109.3(5)
C58 C59 C60 129.8(5)
N20 C49 C48 109.7(5)
N20 C49 C50 121.3(5)
C48 C49 C50 129.0(5)
Ce1 N9 Ce2 108.00(13)
N10 N9 Ce2 75.0(2)
N10 N9 Ce1 120.1(3)
C22 N9 Ce2 87.8(3)
C22 N9 Ce1 132.8(3)
C22 N9 N10 106.8(4)
N7 N8 Ce3 75.0(2)
C19 N8 Ce3 143.2(3)
C19 N8 N7 107.2(4)
N13 C32 C31 120.8(4)
N13 C32 C33 109.6(4)
C33 C32 C31 129.6(5)
Ce3 N10 Ce2 119.31(15)
N9 N10 Ce2 75.0(2)
N9 N10 Ce3 122.6(3)
C24 N10 Ce2 89.1(3)
C24 N10 Ce3 126.2(3)
C24 N10 N9 107.8(4)
Ce3 N7 Ce1 103.64(13)
N8 N7 Ce3 73.0(2)
N8 N7 Ce1 115.9(3)
C17 N7 Ce3 141.9(3)
C17 N7 Ce1 109.9(3)
C17 N7 N8 106.4(4)
C44 C43 H43 126.4
C44 C43 C42 107.2(4)
C42 C43 H43 126.4
Ce3 N12 Ce4 98.36(11)
N11 N12 Ce4 75.3(2)
N11 N12 Ce3 124.2(3)
C29 N12 Ce4 85.3(3)
C29 N12 Ce3 127.6(3)
C29 N12 N11 107.4(4)
Ce4 C28 H28 126.5
C27 C28 Ce4 73.0(3)
C27 C28 H28 126.5
C29 C28 Ce4 73.8(3)
C29 C28 H28 126.5
C29 C28 C27 106.3(4)
N5 C12 C11 122.9(4)
N5 C12 C13 110.2(4)
C13 C12 C11 126.9(4)
H20A C20 H20B 109.5
H20A C20 H20C 109.5
H20B C20 H20C 109.5
C19 C20 H20A 109.5
C19 C20 H20B 109.5
C19 C20 H20C 109.5
C39 C38 H38 126.7
C37 C38 H38 126.7
C37 C38 C39 106.7(5)
N18 C44 C43 109.2(4)
N18 C44 C45 123.9(4)
C43 C44 C45 126.7(4)
C49 C50 H50A 109.5
C49 C50 H50B 109.5
C49 C50 H50C 109.5
H50A C50 H50B 109.5
H50A C50 H50C 109.5
H50B C50 H50C 109.5
C3S C4S H4SA 106.4
C3S C4S H4SB 106.4
C3S C4S C5S 123.8(8)
H4SA C4S H4SB 106.5
C5S C4S H4SA 106.4
C5S C4S H4SB 106.4
C44 C45 H45A 109.5
C44 C45 H45B 109.5
C44 C45 H45C 109.5
H45A C45 H45B 109.5
H45A C45 H45C 109.5
H45B C45 H45C 109.5
N22 C54 C55 124.1(4)
N22 C54 C53 108.9(4)
C53 C54 C55 127.0(5)
H41A C41 H41B 109.5
H41A C41 H41C 109.5
H41B C41 H41C 109.5
C42 C41 H41A 109.5
C42 C41 H41B 109.5
C42 C41 H41C 109.5
H21A C21 H21B 109.5
H21A C21 H21C 109.5
H21B C21 H21C 109.5
C22 C21 H21A 109.5
C22 C21 H21B 109.5
C22 C21 H21C 109.5
H51A C51 H51B 109.5
H51A C51 H51C 109.5
H51B C51 H51C 109.5
C52 C51 H51A 109.5
C52 C51 H51B 109.5
C52 C51 H51C 109.5
C47 C46 H46A 109.5
C47 C46 H46B 109.5
C47 C46 H46C 109.5
H46A C46 H46B 109.5
H46A C46 H46C 109.5
H46B C46 H46C 109.5
N11 C27 Ce4 68.3(2)
N11 C27 C28 109.4(4)
N11 C27 C26 123.9(4)
C28 C27 Ce4 80.3(3)
C28 C27 C26 126.3(4)
C26 C27 Ce4 123.5(3)
C12 N5 Ce1 124.7(3)
C12 N5 N6 107.2(4)
N6 N5 Ce1 128.1(3)
C57 C56 H56A 109.5
C57 C56 H56B 109.5
C57 C56 H56C 109.5
H56A C56 H56B 109.5
H56A C56 H56C 109.5
H56B C56 H56C 109.5
C12 C11 H11A 109.5
C12 C11 H11B 109.5
C12 C11 H11C 109.5
H11A C11 H11B 109.5
H11A C11 H11C 109.5
H11B C11 H11C 109.5
H15A C15 H15B 109.5
H15A C15 H15C 109.5
H15B C15 H15C 109.5
C14 C15 H15A 109.5
C14 C15 H15B 109.5
C14 C15 H15C 109.5
N22 N21 Ce3 128.7(3)
C52 N21 Ce3 122.6(3)
C52 N21 N22 108.7(4)
N12 C29 Ce4 67.6(2)
N12 C29 C28 109.5(4)
N12 C29 C30 124.0(4)
C28 C29 Ce4 79.9(3)
C28 C29 C30 126.4(4)
C30 C29 Ce4 121.6(3)
C2 C1 H1A 109.5
C2 C1 H1B 109.5
C2 C1 H1C 109.5
H1A C1 H1B 109.5
H1A C1 H1C 109.5
H1B C1 H1C 109.5
N17 C42 C43 109.1(4)
N17 C42 C41 124.8(4)
C43 C42 C41 126.0(4)
C25 C24 Ce2 118.3(3)
N10 C24 Ce2 64.1(2)
N10 C24 C25 122.8(4)
N10 C24 C23 109.8(4)
C23 C24 Ce2 83.2(3)
C23 C24 C25 127.5(4)
C54 C53 H53 126.8
C52 C53 C54 106.3(4)
C52 C53 H53 126.8
N16 C39 C40 124.4(5)
N16 C39 C38 109.5(5)
C38 C39 C40 126.1(5)
C32 C33 H33 127.3
C34 C33 C32 105.3(4)
C34 C33 H33 127.3
N5 N6 Ce2 121.8(3)
C14 N6 Ce2 130.7(3)
C14 N6 N5 107.5(3)
C12 C13 H13 127.4
C12 C13 C14 105.3(4)
C14 C13 H13 127.4
N14 C34 C35 122.1(4)
N14 C34 C33 109.5(4)
C33 C34 C35 128.4(5)
C27 C26 H26A 109.5
C27 C26 H26B 109.5
C27 C26 H26C 109.5
H26A C26 H26B 109.5
H26A C26 H26C 109.5
H26B C26 H26C 109.5
N15 C37 C36 123.4(4)
N15 C37 C38 109.4(4)
C38 C37 C36 126.9(5)
H16A C16 H16B 109.5
H16A C16 H16C 109.5
H16B C16 H16C 109.5
C17 C16 H16A 109.5
C17 C16 H16B 109.5
C17 C16 H16C 109.5
N2 C4 C3 109.7(5)
N2 C4 C5 121.3(5)
C3 C4 C5 128.9(5)
N21 C52 C51 122.7(5)
N21 C52 C53 108.9(4)
C53 C52 C51 128.4(4)
C4 C5 H5A 109.5
C4 C5 H5B 109.5
C4 C5 H5C 109.5
H5A C5 H5B 109.5
H5A C5 H5C 109.5
H5B C5 H5C 109.5
N6 C14 C15 121.5(4)
N6 C14 C13 109.9(4)
C13 C14 C15 128.6(4)
C29 C30 H30A 109.5
C29 C30 H30B 109.5
C29 C30 H30C 109.5
H30A C30 H30B 109.5
H30A C30 H30C 109.5
H30B C30 H30C 109.5
C24 C23 H23 126.9
C24 C23 C22 106.2(4)
C22 C23 H23 126.9
C7 C6 H6A 109.5
C7 C6 H6B 109.5
C7 C6 H6C 109.5
H6A C6 H6B 109.5
H6A C6 H6C 109.5
H6B C6 H6C 109.5
N9 C22 Ce2 64.9(2)
N9 C22 C21 122.0(4)
N9 C22 C23 109.5(4)
C21 C22 Ce2 117.0(3)
C23 C22 Ce2 84.0(3)
C23 C22 C21 128.4(4)
C19 C18 H18 127.1
C17 C18 H18 127.1
C17 C18 C19 105.8(5)
N8 C19 C20 120.3(5)
N8 C19 C18 110.2(5)
C18 C19 C20 129.5(5)
N7 C17 C16 120.5(5)
N7 C17 C18 110.4(5)
C18 C17 C16 129.2(5)
C3S C2S H2SA 108.2
C3S C2S H2SB 108.2
H2SA C2S H2SB 107.3
C1S C2S C3S 116.5(9)
C1S C2S H2SA 108.2
C1S C2S H2SB 108.2
H6SA C6S H6SB 109.5
H6SA C6S H6SC 109.5
H6SB C6S H6SC 109.5
C5S C6S H6SA 109.5
C5S C6S H6SB 109.5
C5S C6S H6SC 109.5
C2S C1S H1SA 109.5
C2S C1S H1SB 109.5
C2S C1S H1SC 109.5
H1SA C1S H1SB 109.5
H1SA C1S H1SC 109.5
H1SB C1S H1SC 109.5
C4S C5S C6S 124.5(8)
C4S C5S H5SA 106.2
C4S C5S H5SB 106.2
C6S C5S H5SA 106.2
C6S C5S H5SB 106.2
H5SA C5S H5SB 106.4

loop_
_geom_bond_atom_site_label_1
_geom_bond_atom_site_label_2
_geom_bond_distance
Ce2 Ce4 4.1251(4)
Ce2 N15 2.550(4)
Ce2 N17 2.671(4)
Ce2 N13 2.433(4)
Ce2 N14 2.463(4)
Ce2 N11 2.739(4)
Ce2 N9 2.697(4)
Ce2 N10 2.697(4)
Ce2 C24 2.999(5)
Ce2 N6 2.563(4)
Ce2 C22 2.976(5)
Ce4 N23 2.408(4)
Ce4 N24 2.393(4)
Ce4 N17 2.671(4)
Ce4 N22 2.574(4)
Ce4 N16 2.610(4)
Ce4 N11 2.774(4)
Ce4 N18 2.687(4)
Ce4 N12 2.772(4)
Ce4 C28 3.063(5)
Ce4 C27 2.972(4)
Ce4 C29 2.988(4)
Ce3 Ce1 4.1485(4)
Ce3 N19 2.408(4)
Ce3 N20 2.463(4)
Ce3 N18 2.670(4)
Ce3 N8 2.534(4)
Ce3 N10 2.585(4)
Ce3 N7 2.560(4)
Ce3 N12 2.710(4)
Ce3 N21 2.540(4)
Ce1 N1 2.368(4)
Ce1 N2 2.531(4)
Ce1 N3 2.446(4)
Ce1 N4 2.448(4)
Ce1 N9 2.638(4)
Ce1 N7 2.716(4)
Ce1 N5 2.536(4)
N1 N2 1.380(5)
N1 C2 1.338(7)
N23 N24 1.397(5)
N23 C57 1.340(6)
N24 C59 1.349(6)
C60 H60A 0.9800
C60 H60B 0.9800
C60 H60C 0.9800
C60 C59 1.506(7)
N19 N20 1.388(6)
N19 C47 1.339(7)
C9 C8 1.403(7)
C9 N4 1.328(6)
C9 C10 1.484(7)
N2 C4 1.348(6)
N3 N4 1.386(5)
N3 C7 1.351(6)
C31 H31A 0.9800
C31 H31B 0.9800
C31 H31C 0.9800
C31 C32 1.517(7)
C8 H8 0.9500
C8 C7 1.390(7)
N20 C49 1.352(6)
C3S H3SA 0.9900
C3S H3SB 0.9900
C3S C4S 1.409(11)
C3S C2S 1.486(12)
N15 N16 1.410(5)
N15 C37 1.366(6)
C36 H36A 0.9800
C36 H36B 0.9800
C36 H36C 0.9800
C36 C37 1.496(7)
C10 H10A 0.9800
C10 H10B 0.9800
C10 H10C 0.9800
C2 C3 1.389(8)
C2 C1 1.502(8)
C58 H58 0.9500
C58 C57 1.371(7)
C58 C59 1.375(7)
N17 N18 1.417(5)
N17 C42 1.362(6)
C3 H3 0.9500
C3 C4 1.384(8)
N22 C54 1.364(6)
N22 N21 1.371(6)
N13 N14 1.379(5)
N13 C32 1.341(6)
C47 C48 1.392(7)
C47 C46 1.490(8)
N16 C39 1.348(6)
N14 C34 1.347(6)
N11 N12 1.410(5)
N11 C27 1.363(6)
C7 C6 1.495(7)
C35 H35A 0.9800
C35 H35B 0.9800
C35 H35C 0.9800
C35 C34 1.501(6)
C57 C56 1.489(7)
C48 H48 0.9500
C48 C49 1.363(8)
C25 H25A 0.9800
C25 H25B 0.9800
C25 H25C 0.9800
C25 C24 1.495(6)
C55 H55A 0.9800
C55 H55B 0.9800
C55 H55C 0.9800
C55 C54 1.492(7)
N18 C44 1.373(6)
C40 H40A 0.9800
C40 H40B 0.9800
C40 H40C 0.9800
C40 C39 1.504(7)
C49 C50 1.502(7)
N9 N10 1.399(5)
N9 C22 1.367(6)
N8 N7 1.404(5)
N8 C19 1.344(6)
C32 C33 1.384(7)
N10 C24 1.352(6)
N7 C17 1.357(6)
C43 H43 0.9500
C43 C44 1.380(7)
C43 C42 1.384(6)
N12 C29 1.368(6)
C28 H28 1.0000
C28 C27 1.397(6)
C28 C29 1.382(6)
C12 N5 1.354(6)
C12 C11 1.497(6)
C12 C13 1.384(6)
C20 H20A 0.9800
C20 H20B 0.9800
C20 H20C 0.9800
C20 C19 1.490(7)
C38 H38 0.9500
C38 C39 1.388(7)
C38 C37 1.369(7)
C44 C45 1.493(6)
C50 H50A 0.9800
C50 H50B 0.9800
C50 H50C 0.9800
C4S H4SA 0.9900
C4S H4SB 0.9900
C4S C5S 1.434(12)
C45 H45A 0.9800
C45 H45B 0.9800
C45 H45C 0.9800
C54 C53 1.381(7)
C41 H41A 0.9800
C41 H41B 0.9800
C41 H41C 0.9800
C41 C42 1.495(6)
C21 H21A 0.9800
C21 H21B 0.9800
C21 H21C 0.9800
C21 C22 1.508(6)
C51 H51A 0.9800
C51 H51B 0.9800
C51 H51C 0.9800
C51 C52 1.479(7)
C46 H46A 0.9800
C46 H46B 0.9800
C46 H46C 0.9800
C27 C26 1.496(6)
N5 N6 1.394(5)
C56 H56A 0.9800
C56 H56B 0.9800
C56 H56C 0.9800
C11 H11A 0.9800
C11 H11B 0.9800
C11 H11C 0.9800
C15 H15A 0.9800
C15 H15B 0.9800
C15 H15C 0.9800
C15 C14 1.494(6)
N21 C52 1.347(6)
C29 C30 1.504(6)
C1 H1A 0.9800
C1 H1B 0.9800
C1 H1C 0.9800
C24 C23 1.377(7)
C53 H53 0.9500
C53 C52 1.376(7)
C33 H33 0.9500
C33 C34 1.382(7)
N6 C14 1.357(6)
C13 H13 0.9500
C13 C14 1.385(6)
C26 H26A 0.9800
C26 H26B 0.9800
C26 H26C 0.9800
C16 H16A 0.9800
C16 H16B 0.9800
C16 H16C 0.9800
C16 C17 1.503(7)
C4 C5 1.502(8)
C5 H5A 0.9800
C5 H5B 0.9800
C5 H5C 0.9800
C30 H30A 0.9800
C30 H30B 0.9800
C30 H30C 0.9800
C23 H23 0.9500
C23 C22 1.382(7)
C6 H6A 0.9800
C6 H6B 0.9800
C6 H6C 0.9800
C18 H18 0.9500
C18 C19 1.376(8)
C18 C17 1.364(7)
C2S H2SA 0.9900
C2S H2SB 0.9900
C2S C1S 1.407(13)
C6S H6SA 0.9800
C6S H6SB 0.9800
C6S H6SC 0.9800
C6S C5S 1.441(12)
C1S H1SA 0.9800
C1S H1SB 0.9800
C1S H1SC 0.9800
C5S H5SA 0.9900
C5S H5SB 0.9900

loop_
_geom_torsion_atom_site_label_1
_geom_torsion_atom_site_label_2
_geom_torsion_atom_site_label_3
_geom_torsion_atom_site_label_4
_geom_torsion
Ce2 N15 N16 Ce4 21.7(4)
Ce2 N15 N16 C39 -172.2(3)
Ce2 N15 C37 C36 -13.6(7)
Ce2 N15 C37 C38 171.9(3)
Ce2 N17 N18 Ce4 -93.5(2)
Ce2 N17 N18 Ce3 -1.1(5)
Ce2 N17 N18 C44 175.6(3)
Ce2 N17 C42 C43 -176.5(3)
Ce2 N17 C42 C41 0.4(7)
Ce2 N13 N14 C34 176.3(4)
Ce2 N11 N12 Ce4 87.7(3)
Ce2 N11 N12 Ce3 -2.6(5)
Ce2 N11 N12 C29 167.8(3)
Ce2 N11 C27 Ce4 -94.6(3)
Ce2 N11 C27 C28 -165.2(3)
Ce2 N11 C27 C26 22.0(6)
Ce2 N9 N10 Ce3 115.5(2)
Ce2 N9 N10 C24 -84.1(3)
Ce2 N9 C22 C21 -107.4(4)
Ce2 N9 C22 C23 73.3(4)
Ce2 N10 C24 C25 108.3(4)
Ce2 N10 C24 C23 -71.6(4)
Ce2 C24 C23 C22 -61.7(4)
Ce2 N6 C14 C15 -1.6(7)
Ce2 N6 C14 C13 -178.6(3)
Ce4 N23 N24 C59 -179.9(4)
Ce4 N17 N18 Ce3 92.4(3)
Ce4 N17 N18 C44 -90.9(3)
Ce4 N17 C42 C43 74.8(4)
Ce4 N17 C42 C41 -108.2(4)
Ce4 N22 C54 C55 3.5(7)
Ce4 N22 C54 C53 -178.4(3)
Ce4 N22 N21 Ce3 -1.3(4)
Ce4 N22 N21 C52 179.0(3)
Ce4 N16 C39 C40 -18.0(7)
Ce4 N16 C39 C38 162.2(3)
Ce4 N11 N12 Ce3 -90.2(2)
Ce4 N11 N12 C29 80.2(3)
Ce4 N11 C27 C28 -70.5(3)
Ce4 N11 C27 C26 116.6(4)
Ce4 N18 C44 C43 -73.9(4)
Ce4 N18 C44 C45 110.3(5)
Ce4 N12 C29 C28 69.6(3)
Ce4 N12 C29 C30 -113.9(4)
Ce4 C28 C27 N11 62.7(3)
Ce4 C28 C27 C26 -124.7(5)
Ce4 C28 C29 N12 -61.7(3)
Ce4 C28 C29 C30 121.9(5)
Ce3 N19 N20 C49 177.3(4)
Ce3 N18 C44 C43 177.8(3)
Ce3 N18 C44 C45 2.0(7)
Ce3 N8 N7 Ce1 -97.2(2)
Ce3 N8 N7 C17 140.2(3)
Ce3 N8 C19 C20 92.3(7)
Ce3 N8 C19 C18 -87.0(6)
Ce3 N10 C24 Ce2 -126.6(3)
Ce3 N10 C24 C25 -18.3(6)
Ce3 N10 C24 C23 161.8(3)
Ce3 N7 C17 C16 -93.9(6)
Ce3 N7 C17 C18 84.9(6)
Ce3 N12 C29 Ce4 96.9(3)
Ce3 N12 C29 C28 166.5(3)
Ce3 N12 C29 C30 -16.9(6)
Ce3 N21 C52 C51 1.8(6)
Ce3 N21 C52 C53 179.9(3)
Ce1 N1 N2 C4 -164.2(4)
Ce1 N1 C2 C3 120.4(11)
Ce1 N1 C2 C1 -59.7(14)
Ce1 N2 C4 C3 -66.4(14)
Ce1 N2 C4 C5 112.7(12)
Ce1 N3 N4 C9 175.9(4)
Ce1 N9 N10 Ce2 -102.4(2)
Ce1 N9 N10 Ce3 13.1(4)
Ce1 N9 N10 C24 173.5(3)
Ce1 N9 C22 Ce2 112.7(3)
Ce1 N9 C22 C21 5.2(7)
Ce1 N9 C22 C23 -174.1(3)
Ce1 N7 C17 C16 56.6(5)
Ce1 N7 C17 C18 -124.6(4)
Ce1 N5 N6 Ce2 -1.6(5)
Ce1 N5 N6 C14 -179.8(3)
N1 N2 C4 C3 -0.8(6)
N1 N2 C4 C5 178.2(5)
N1 C2 C3 C4 -1.2(7)
N23 N24 C59 C60 178.1(5)
N23 N24 C59 C58 -0.1(6)
N24 N23 C57 C58 -0.4(6)
N24 N23 C57 C56 -178.9(5)
N19 N20 C49 C48 0.5(6)
N19 N20 C49 C50 179.9(5)
N19 C47 C48 C49 0.5(7)
C9 C8 C7 N3 0.6(6)
C9 C8 C7 C6 -179.2(5)
N2 N1 C2 C3 0.7(6)
N2 N1 C2 C1 -179.3(5)
C31 C32 C33 C34 -176.9(6)
C8 C9 N4 N3 0.7(6)
N4 C9 C8 C7 -0.8(6)
N4 N3 C7 C8 -0.2(5)
N4 N3 C7 C6 179.7(4)
N20 N19 C47 C48 -0.2(6)
N20 N19 C47 C46 178.8(5)
C3S C4S C5S C6S 177.9(10)
N15 N16 C39 C40 178.0(5)
N15 N16 C39 C38 -1.9(5)
C10 C9 C8 C7 179.6(6)
C10 C9 N4 N3 -179.6(5)
C2 N1 N2 Ce1 164.3(4)
C2 N1 N2 C4 0.1(6)
C2 C3 C4 N2 1.2(7)
C2 C3 C4 C5 -177.7(6)
N17 N18 C44 C43 1.0(5)
N17 N18 C44 C45 -174.8(4)
N22 C54 C53 C52 -0.5(6)
N22 N21 C52 C51 -178.5(4)
N22 N21 C52 C53 -0.3(5)
N13 N14 C34 C35 -177.0(4)
N13 N14 C34 C33 1.2(6)
N13 C32 C33 C34 1.9(6)
C47 N19 N20 Ce3 -177.5(4)
C47 N19 N20 C49 -0.1(5)
C47 C48 C49 N20 -0.6(7)
C47 C48 C49 C50 180.0(6)
N16 N15 C37 C36 172.6(4)
N16 N15 C37 C38 -1.8(5)
N14 N13 C32 C31 177.7(5)
N14 N13 C32 C33 -1.2(6)
N11 N12 C29 Ce4 -73.0(3)
N11 N12 C29 C28 -3.4(5)
N11 N12 C29 C30 173.1(4)
C7 N3 N4 Ce1 -176.2(4)
C7 N3 N4 C9 -0.3(5)
C57 N23 N24 Ce4 -179.8(4)
C57 N23 N24 C59 0.3(5)
C57 C58 C59 N24 -0.2(6)
C57 C58 C59 C60 -178.2(6)
C25 C24 C23 C22 177.6(5)
C55 C54 C53 C52 177.5(5)
N18 N17 C42 C43 -1.4(5)
N18 N17 C42 C41 175.5(4)
C59 C58 C57 N23 0.4(6)
C59 C58 C57 C56 178.7(6)
N9 N10 C24 Ce2 73.9(3)
N9 N10 C24 C25 -177.8(4)
N9 N10 C24 C23 2.3(5)
N8 N7 C17 C16 -177.1(4)
N8 N7 C17 C18 1.7(5)
C32 N13 N14 Ce2 -176.2(4)
C32 N13 N14 C34 0.0(5)
C32 C33 C34 N14 -1.9(6)
C32 C33 C34 C35 176.2(5)
N10 N9 C22 Ce2 -73.6(3)
N10 N9 C22 C21 179.0(4)
N10 N9 C22 C23 -0.3(5)
N10 C24 C23 C22 -2.4(6)
N7 N8 C19 C20 -179.9(4)
N7 N8 C19 C18 0.8(6)
N12 N11 C27 Ce4 72.6(3)
N12 N11 C27 C28 2.1(5)
N12 N11 C27 C26 -170.7(4)
C12 N5 N6 Ce2 178.5(3)
C12 N5 N6 C14 0.2(5)
C12 C13 C14 C15 -176.1(5)
C12 C13 C14 N6 0.6(6)
C44 C43 C42 N17 2.1(6)
C44 C43 C42 C41 -174.9(5)
C4S C3S C2S C1S 174.6(8)
C54 N22 N21 Ce3 179.7(3)
C54 N22 N21 C52 0.0(5)
C54 C53 C52 C51 178.6(5)
C54 C53 C52 N21 0.5(6)
C46 C47 C48 C49 -178.3(7)
C27 N11 N12 Ce4 -79.4(3)
C27 N11 N12 Ce3 -169.6(3)
C27 N11 N12 C29 0.8(5)
C27 C28 C29 Ce4 66.3(3)
C27 C28 C29 N12 4.7(5)
C27 C28 C29 C30 -171.8(4)
N5 C12 C13 C14 -0.5(6)
N5 N6 C14 C15 176.4(4)
N5 N6 C14 C13 -0.5(5)
C11 C12 N5 Ce1 -0.9(7)
C11 C12 N5 N6 179.1(4)
C11 C12 C13 C14 -179.4(5)
N21 N22 C54 C55 -177.8(4)
N21 N22 C54 C53 0.3(5)
C29 C28 C27 Ce4 -66.9(3)
C29 C28 C27 N11 -4.2(5)
C29 C28 C27 C26 168.5(4)
C1 C2 C3 C4 178.9(6)
C42 N17 N18 Ce4 91.2(3)
C42 N17 N18 Ce3 -176.4(3)
C42 N17 N18 C44 0.3(5)
C42 C43 C44 N18 -1.9(6)
C42 C43 C44 C45 173.7(5)
C24 C23 C22 Ce2 62.4(4)
C24 C23 C22 N9 1.6(6)
C24 C23 C22 C21 -177.6(5)
C39 C38 C37 N15 0.7(6)
C39 C38 C37 C36 -173.5(5)
C13 C12 N5 Ce1 -179.8(3)
C13 C12 N5 N6 0.2(6)
C37 N15 N16 Ce4 -163.8(3)
C37 N15 N16 C39 2.3(5)
C37 C38 C39 N16 0.8(6)
C37 C38 C39 C40 -179.1(5)
C22 N9 N10 Ce2 82.9(3)
C22 N9 N10 Ce3 -161.6(3)
C22 N9 N10 C24 -1.2(5)
C19 N8 N7 Ce3 -141.7(4)
C19 N8 N7 Ce1 121.1(3)
C19 N8 N7 C17 -1.5(5)
C19 C18 C17 N7 -1.2(6)
C19 C18 C17 C16 177.5(5)
C17 C18 C19 N8 0.2(6)
C17 C18 C19 C20 -179.0(5)
C2S C3S C4S C5S 176.2(9)
